data_7027424
loop_
_publ_author_name
'Guerrero, Gilles'
'Mehring, Michael'
'Mutin, P. Hubert'
'Dahan, Fran\,coise'
'Vioux, Andr\'e'

_publ_section_title
;
 Syntheses and single-crystal structures of novel soluble phosphonato- and
 phosphinato-bridged titanium oxo alkoxides
;
_journal_issue 10
_journal_name_full 'Journal of the Chemical Society, Dalton Transactions'
_journal_page_first 1537
_journal_paper_doi 10.1039/a902407g
_journal_year 1999
_chemical_formula_sum 'C61 H71 O16.5 P4 S0.5 Ti4'
_chemical_formula_weight 1399.69
_chemical_name_systematic
; 
 ? 
;
_space_group_IT_number 14
_symmetry_cell_setting monoclinic
_symmetry_space_group_name_Hall '-P 2ybc'
_symmetry_space_group_name_H-M 'P 1 21/c 1'
_atom_sites_solution_hydrogens geom
_atom_sites_solution_primary direct
_atom_sites_solution_secondary difmap
_audit_creation_method SHELXL-97
_cell_angle_alpha 90.00
_cell_angle_beta 97.141(10)
_cell_angle_gamma 90.00
_cell_formula_units_Z 4
_cell_length_a 12.4983(10)
_cell_length_b 16.1317(14)
_cell_length_c 33.706(3)
_cell_measurement_temperature 180(2)
_cell_volume 6743.1(10)
_computing_cell_refinement 'STOE-IPDS software (Stoe, 2.87, 1997)'
_computing_data_collection 'STOE-IPDS software (Stoe, 2.87, 1997)'
_computing_data_reduction 'XRED (Stoe, 1.08, 1996)'
_computing_molecular_graphics 'ZORTEP (Zsolnai, 1996)'
_computing_structure_refinement 'SHELXL-97 (Sheldrick, 1997)'
_computing_structure_solution 'SHELXS-97 (Sheldrick, 1990)'
_diffrn_ambient_temperature 180(2)
_diffrn_measured_fraction_theta_full 0.936
_diffrn_measured_fraction_theta_max 0.936
_diffrn_measurement_device STOE-IPDS
_diffrn_measurement_method 'Imaging Plate Detector System'
_diffrn_radiation_monochromator graphite
_diffrn_radiation_source 'fine-focus sealed tube'
_diffrn_radiation_type MoK\a
_diffrn_radiation_wavelength 0.71073
_diffrn_reflns_av_R_equivalents 0.0460
_diffrn_reflns_av_sigmaI/netI 0.0357
_diffrn_reflns_limit_h_max 14
_diffrn_reflns_limit_h_min -13
_diffrn_reflns_limit_k_max 18
_diffrn_reflns_limit_k_min -18
_diffrn_reflns_limit_l_max 38
_diffrn_reflns_limit_l_min -38
_diffrn_reflns_number 52425
_diffrn_reflns_theta_full 24.20
_diffrn_reflns_theta_max 24.20
_diffrn_reflns_theta_min 2.10
_exptl_absorpt_coefficient_mu 0.630
_exptl_absorpt_correction_T_max 0.8686
_exptl_absorpt_correction_T_min 0.7034
_exptl_absorpt_correction_type numerical
_exptl_absorpt_process_details 'X-SHAPE (Stoe & Cie, 1996)'
_exptl_crystal_colour Colourless
_exptl_crystal_density_diffrn 1.379
_exptl_crystal_density_method 'not measured'
_exptl_crystal_description Plate
_exptl_crystal_F_000 2900
_exptl_crystal_size_max 0.50
_exptl_crystal_size_mid 0.40
_exptl_crystal_size_min 0.10
_refine_diff_density_max 0.419
_refine_diff_density_min -0.206
_refine_diff_density_rms 0.045
_refine_ls_extinction_method none
_refine_ls_goodness_of_fit_ref 0.836
_refine_ls_hydrogen_treatment mixed
_refine_ls_matrix_type full
_refine_ls_number_parameters 793
_refine_ls_number_reflns 10165
_refine_ls_number_restraints 0
_refine_ls_restrained_S_all 0.836
_refine_ls_R_factor_all 0.0401
_refine_ls_R_factor_gt 0.0240
_refine_ls_shift/su_max 0.002
_refine_ls_shift/su_mean 0.000
_refine_ls_structure_factor_coef Fsqd
_refine_ls_weighting_details 'w=1/[\s^2^(Fo^2^)+(0.0334P)^2^+0.0000P] where P=(Fo^2^+2Fc^2^)/3'
_refine_ls_weighting_scheme calc
_refine_ls_wR_factor_gt 0.0568
_refine_ls_wR_factor_ref 0.0607
_reflns_number_gt 6923
_reflns_number_total 10165
_reflns_threshold_expression >2sigma(I)
_cod_data_source_file 902407gsup1.cif
_cod_data_source_block (2)
_cod_depositor_comments
;
The following automatic conversions were performed:

'_symmetry_cell_setting' value 'Monoclinic' changed to 'monoclinic'
according to /home/saulius/struct/CIF-dictionaries/cif_core.dic
dictionary named 'cif_core.dic' version 2.4.2 from
2011-04-26.

'_exptl_absorpt_correction_type' value 'Numerical'
changed to 'numerical' according to
/home/saulius/struct/CIF-dictionaries/cif_core.dic dictionary named
'cif_core.dic' version 2.4.2 from 2011-04-26.

Automatic conversion script
Id: cif_fix_values 1891 2012-01-12 08:04:46Z andrius 

The following automatic conversions were performed:

'_refine_ls_weighting_scheme' value 'calc
w=1/[\s^2^(Fo^2^)+(0.0334P)^2^+0.0000P] where P=(Fo^2^+2Fc^2^)/3' was
changed to 'calc'. New tag '_refine_ls_weighting_details' was
created. The value of the new tag was set to
'w=1/[\s^2^(Fo^2^)+(0.0334P)^2^+0.0000P] where P=(Fo^2^+2Fc^2^)/3'.

Automatic conversion script
Id: cif_fix_values 3143 2015-03-26 13:38:13Z robertas 
;
_cod_original_sg_symbol_H-M P21/c
_cod_original_formula_sum 'C61 H71 O16.50 P4 S0.50 Ti4'
_cod_database_code 7027424

loop_
_symmetry_equiv_pos_as_xyz
'x, y, z'
'x, -y+1/2, z+1/2'
'-x, -y, -z'
'-x, y-1/2, -z-1/2'

loop_
_atom_site_label
_atom_site_type_symbol
_atom_site_fract_x
_atom_site_fract_y
_atom_site_fract_z
_atom_site_U_iso_or_equiv
_atom_site_adp_type
_atom_site_occupancy
_atom_site_calc_flag
_atom_site_refinement_flags
Ti1 Ti 0.17916(3) 0.68172(2) 0.079208(11) 0.01758(9) Uani 1 d .
Ti2 Ti 0.37174(3) 0.78568(2) 0.056390(11) 0.01728(9) Uani 1 d .
Ti3 Ti 0.21989(3) 0.84108(2) 0.117481(11) 0.01677(9) Uani 1 d .
Ti4 Ti 0.39404(3) 0.70491(2) 0.133582(11) 0.01745(9) Uani 1 d .
P1 P 0.24262(5) 0.67012(4) -0.009797(17) 0.02091(13) Uani 1 d .
P2 P 0.26533(5) 0.53292(4) 0.137379(18) 0.02215(13) Uani 1 d .
P3 P 0.30538(5) 0.97576(3) 0.059520(17) 0.02083(13) Uani 1 d .
P4 P 0.35958(5) 0.83370(4) 0.203734(17) 0.02163(13) Uani 1 d .
O1 O 0.20351(12) 0.79376(8) 0.06509(4) 0.0179(3) Uani 1 d .
O2 O 0.35193(12) 0.67757(8) 0.07944(4) 0.0180(3) Uani 1 d .
O3 O 0.22707(12) 0.72540(9) 0.13198(4) 0.0178(3) Uani 1 d .
O4 O 0.38528(12) 0.81549(9) 0.11216(4) 0.0184(3) Uani 1 d .
O5 O 0.17860(13) 0.64116(9) 0.02300(4) 0.0238(4) Uani 1 d .
O6 O 0.31777(13) 0.74285(9) 0.00180(4) 0.0227(4) Uani 1 d .
O7 O 0.19605(12) 0.56514(9) 0.10041(5) 0.0222(3) Uani 1 d .
O8 O 0.35890(12) 0.58931(9) 0.15278(5) 0.0236(4) Uani 1 d .
O9 O 0.34377(13) 0.90254(9) 0.03660(4) 0.0225(3) Uani 1 d .
O10 O 0.25267(13) 0.95356(9) 0.09611(4) 0.0224(3) Uani 1 d .
O11 O 0.27731(13) 0.87694(9) 0.17373(4) 0.0232(4) Uani 1 d .
O12 O 0.39918(13) 0.75065(9) 0.19005(4) 0.0238(4) Uani 1 d .
O13 O 0.03760(12) 0.68036(10) 0.07802(5) 0.0275(4) Uani 1 d .
O14 O 0.50998(13) 0.78396(9) 0.05107(5) 0.0247(4) Uani 1 d .
O15 O 0.08404(13) 0.86227(9) 0.12443(5) 0.0252(4) Uani 1 d .
O16 O 0.53611(13) 0.68542(9) 0.14042(5) 0.0251(4) Uani 1 d .
C1 C 0.1499(2) 0.70207(14) -0.05209(7) 0.0267(5) Uani 1 d .
C2 C 0.1446(2) 0.78282(17) -0.06470(8) 0.0403(7) Uani 1 d .
H2 H 0.1907 0.8234 -0.0512 0.044 Uiso 1 calc R
C3 C 0.0716(2) 0.80463(19) -0.09725(9) 0.0448(7) Uani 1 d .
H3 H 0.0687 0.8602 -0.1066 0.049 Uiso 1 calc R
C4 C 0.0031(3) 0.74630(19) -0.11613(9) 0.0480(8) Uani 1 d .
H4 H -0.0481 0.7621 -0.1380 0.053 Uiso 1 calc R
C5 C 0.0081(3) 0.66700(19) -0.10378(9) 0.0460(7) Uani 1 d .
H5 H -0.0391 0.6269 -0.1171 0.051 Uiso 1 calc R
C6 C 0.0820(2) 0.64352(18) -0.07165(9) 0.0434(7) Uani 1 d .
H6 H 0.0859 0.5874 -0.0631 0.048 Uiso 1 calc R
C7 C 0.3169(2) 0.58374(15) -0.02553(7) 0.0269(5) Uani 1 d .
C8 C 0.3269(2) 0.51185(16) -0.00295(8) 0.0356(6) Uani 1 d .
H8 H 0.2934 0.5079 0.0208 0.039 Uiso 1 calc R
C9 C 0.3858(2) 0.44563(18) -0.01499(9) 0.0433(7) Uani 1 d .
H9 H 0.3926 0.3964 0.0006 0.048 Uiso 1 calc R
C10 C 0.4336(3) 0.45084(19) -0.04889(9) 0.0467(7) Uani 1 d .
H10 H 0.4728 0.4048 -0.0572 0.051 Uiso 1 calc R
C11 C 0.4258(2) 0.52221(18) -0.07137(9) 0.0443(7) Uani 1 d .
H11 H 0.4602 0.5256 -0.0949 0.049 Uiso 1 calc R
C12 C 0.3676(2) 0.58933(18) -0.05957(8) 0.0418(7) Uani 1 d .
H12 H 0.3628 0.6389 -0.0749 0.046 Uiso 1 calc R
C13 C 0.1805(2) 0.51929(15) 0.17612(7) 0.0309(6) Uani 1 d .
C14 C 0.1515(2) 0.44123(18) 0.18879(8) 0.0399(7) Uani 1 d .
H14 H 0.1801 0.3927 0.1781 0.044 Uiso 1 calc R
C15 C 0.0796(2) 0.43487(19) 0.21743(9) 0.0460(7) Uani 1 d .
H15 H 0.0602 0.3817 0.2263 0.051 Uiso 1 calc R
C16 C 0.0377(3) 0.50350(18) 0.23250(9) 0.0460(7) Uani 1 d .
H16 H -0.0126 0.4984 0.2513 0.051 Uiso 1 calc R
C17 C 0.0680(2) 0.58141(18) 0.22054(9) 0.0436(7) Uani 1 d .
H17 H 0.0394 0.6295 0.2317 0.048 Uiso 1 calc R
C18 C 0.1388(2) 0.58963(18) 0.19287(8) 0.0418(7) Uani 1 d .
H18 H 0.1595 0.6433 0.1850 0.046 Uiso 1 calc R
C19 C 0.3145(2) 0.43256(16) 0.12495(8) 0.0325(6) Uani 1 d .
C20 C 0.4003(2) 0.39514(18) 0.14753(9) 0.0436(7) Uani 1 d .
H20 H 0.4353 0.4219 0.1707 0.048 Uiso 1 calc R
C21 C 0.4355(3) 0.31829(18) 0.13629(9) 0.0453(7) Uani 1 d .
H21 H 0.4937 0.2919 0.1522 0.050 Uiso 1 calc R
C22 C 0.3881(3) 0.2806(2) 0.10306(9) 0.0491(8) Uani 1 d .
H22 H 0.4143 0.2283 0.0957 0.054 Uiso 1 calc R
C23 C 0.3036(2) 0.31568(17) 0.07991(9) 0.0427(7) Uani 1 d .
H23 H 0.2700 0.2885 0.0566 0.047 Uiso 1 calc R
C24 C 0.2675(2) 0.39256(17) 0.09123(8) 0.0411(7) Uani 1 d .
H24 H 0.2088 0.4182 0.0752 0.045 Uiso 1 calc R
C25 C 0.2095(2) 1.03381(14) 0.02633(7) 0.0251(5) Uani 1 d .
C26 C 0.1635(2) 1.10526(16) 0.04064(8) 0.0384(6) Uani 1 d .
H26 H 0.1871 1.1251 0.0668 0.042 Uiso 1 calc R
C27 C 0.0833(2) 1.14684(18) 0.01632(9) 0.0442(7) Uani 1 d .
H27 H 0.0528 1.1958 0.0258 0.049 Uiso 1 calc R
C28 C 0.0480(3) 1.11851(18) -0.02066(9) 0.0462(7) Uani 1 d .
H28 H -0.0081 1.1471 -0.0367 0.051 Uiso 1 calc R
C29 C 0.0917(2) 1.04989(18) -0.03511(9) 0.0435(7) Uani 1 d .
H29 H 0.0669 1.0306 -0.0613 0.048 Uiso 1 calc R
C30 C 0.1742(2) 1.00721(18) -0.01125(8) 0.0420(7) Uani 1 d .
H30 H 0.2054 0.9593 -0.0215 0.046 Uiso 1 calc R
C31 C 0.42057(19) 1.03973(13) 0.07542(7) 0.0216(5) Uani 1 d .
C32 C 0.4773(2) 1.07820(15) 0.04746(7) 0.0297(6) Uani 1 d .
H32 H 0.4519 1.0738 0.0198 0.033 Uiso 1 calc R
C33 C 0.5694(2) 1.12238(16) 0.05960(8) 0.0365(6) Uani 1 d .
H33 H 0.6068 1.1493 0.0404 0.040 Uiso 1 calc R
C34 C 0.6075(2) 1.12770(17) 0.09943(8) 0.0409(7) Uani 1 d .
H34 H 0.6712 1.1583 0.1079 0.045 Uiso 1 calc R
C35 C 0.5527(2) 1.08831(17) 0.12720(9) 0.0430(7) Uani 1 d .
H35 H 0.5795 1.0917 0.1548 0.047 Uiso 1 calc R
C36 C 0.4595(2) 1.04411(15) 0.11543(8) 0.0334(6) Uani 1 d .
H36 H 0.4225 1.0170 0.1347 0.037 Uiso 1 calc R
C37 C 0.3008(2) 0.81759(14) 0.24920(7) 0.0268(5) Uani 1 d .
C38 C 0.2423(2) 0.88113(16) 0.26528(8) 0.0347(6) Uani 1 d .
H38 H 0.2307 0.9324 0.2515 0.038 Uiso 1 calc R
C39 C 0.2024(2) 0.86898(17) 0.30059(8) 0.0391(7) Uani 1 d .
H39 H 0.1647 0.9124 0.3119 0.043 Uiso 1 calc R
C40 C 0.2164(2) 0.79404(17) 0.32004(9) 0.0400(7) Uani 1 d .
H40 H 0.1900 0.7866 0.3450 0.044 Uiso 1 calc R
C41 C 0.2681(2) 0.72992(17) 0.30363(8) 0.0398(7) Uani 1 d .
H41 H 0.2733 0.6773 0.3163 0.044 Uiso 1 calc R
C42 C 0.3126(2) 0.74222(17) 0.26840(8) 0.0386(7) Uani 1 d .
H42 H 0.3512 0.6987 0.2575 0.042 Uiso 1 calc R
C43 C 0.4747(2) 0.90071(14) 0.21511(7) 0.0250(5) Uani 1 d .
C44 C 0.4771(2) 0.96586(17) 0.24118(8) 0.0418(7) Uani 1 d .
H44 H 0.4155 0.9771 0.2542 0.046 Uiso 1 calc R
C45 C 0.5679(2) 1.01600(18) 0.24900(9) 0.0437(7) Uani 1 d .
H45 H 0.5683 1.0608 0.2673 0.048 Uiso 1 calc R
C46 C 0.6562(2) 1.00031(17) 0.23021(8) 0.0398(7) Uani 1 d .
H46 H 0.7188 1.0338 0.2357 0.044 Uiso 1 calc R
C47 C 0.6548(3) 0.93674(18) 0.20353(9) 0.0435(7) Uani 1 d .
H47 H 0.7162 0.9263 0.1903 0.048 Uiso 1 calc R
C48 C 0.5635(2) 0.88703(17) 0.19564(8) 0.0404(7) Uani 1 d .
H48 H 0.5626 0.8434 0.1767 0.044 Uiso 1 calc R
C49 C -0.0670(2) 0.6463(2) 0.06982(9) 0.0505(8) Uani 1 d .
H49 H -0.1190 0.6930 0.0713 0.056 Uiso 1 calc R
C50 C -0.0819(3) 0.6159(2) 0.02729(9) 0.0544(8) Uani 1 d .
H50A H -0.0672 0.6612 0.0094 0.060 Uiso 1 calc R
H50B H -0.1561 0.5966 0.0203 0.060 Uiso 1 calc R
H50C H -0.0319 0.5700 0.0245 0.060 Uiso 1 calc R
C51 C -0.0887(3) 0.58608(19) 0.10036(9) 0.0489(8) Uani 1 d .
H51A H -0.0777 0.6124 0.1268 0.054 Uiso 1 calc R
H51B H -0.0395 0.5389 0.0999 0.054 Uiso 1 calc R
H51C H -0.1634 0.5667 0.0948 0.054 Uiso 1 calc R
C52 C 0.6211(2) 0.79327(18) 0.06377(9) 0.0395(7) Uani 1 d .
H52 H 0.6437 0.7489 0.0838 0.043 Uiso 1 calc R
C53 C 0.6401(3) 0.8753(2) 0.08373(10) 0.0529(8) Uani 1 d .
H53A H 0.5978 0.8791 0.1063 0.058 Uiso 1 calc R
H53B H 0.6182 0.9196 0.0645 0.058 Uiso 1 calc R
H53C H 0.7169 0.8813 0.0935 0.058 Uiso 1 calc R
C54 C 0.6835(2) 0.78280(17) 0.02927(9) 0.0418(7) Uani 1 d .
H54A H 0.6693 0.7278 0.0175 0.046 Uiso 1 calc R
H54B H 0.7607 0.7883 0.0385 0.046 Uiso 1 calc R
H54C H 0.6618 0.8254 0.0092 0.046 Uiso 1 calc R
C55 C -0.0098(2) 0.86430(19) 0.14252(9) 0.0452(7) Uani 1 d .
H55 H -0.0707 0.8468 0.1222 0.050 Uiso 1 calc R
C56 C -0.0011(3) 0.80196(19) 0.17626(9) 0.0473(7) Uani 1 d .
H56A H 0.0133 0.7469 0.1659 0.052 Uiso 1 calc R
H56B H -0.0689 0.8008 0.1881 0.052 Uiso 1 calc R
H56C H 0.0580 0.8178 0.1967 0.052 Uiso 1 calc R
C57 C -0.0319(3) 0.9497(2) 0.15510(10) 0.0580(9) Uani 1 d .
H57A H -0.0373 0.9866 0.1318 0.064 Uiso 1 calc R
H57B H 0.0269 0.9685 0.1750 0.064 Uiso 1 calc R
H57C H -0.0999 0.9508 0.1668 0.064 Uiso 1 calc R
C58 C 0.6202(2) 0.65977(18) 0.17051(9) 0.0459(7) Uani 1 d .
H58 H 0.5960 0.6756 0.1967 0.051 Uiso 1 calc R
C59 C 0.6317(2) 0.56894(18) 0.17149(10) 0.0487(8) Uani 1 d .
H59A H 0.5616 0.5434 0.1737 0.054 Uiso 1 calc R
H59B H 0.6832 0.5529 0.1946 0.054 Uiso 1 calc R
H59C H 0.6582 0.5500 0.1468 0.054 Uiso 1 calc R
C60 C 0.7225(2) 0.70587(18) 0.16817(9) 0.0468(7) Uani 1 d .
H60A H 0.7082 0.7656 0.1681 0.052 Uiso 1 calc R
H60B H 0.7519 0.6905 0.1436 0.052 Uiso 1 calc R
H60C H 0.7748 0.6918 0.1913 0.052 Uiso 1 calc R
S1 S 0.19945(12) 0.14600(8) 0.20900(4) 0.0382(3) Uani 0.50 d P
O17 O 0.1919(3) 0.0860(2) 0.24063(11) 0.0459(10) Uani 0.50 d P
C61 C 0.2384(6) 0.0986(4) 0.16669(18) 0.0511(16) Uani 0.50 d P
H61A H 0.1869 0.0547 0.1576 0.056 Uiso 0.50 calc PR
H61B H 0.3105 0.0745 0.1732 0.056 Uiso 0.50 calc PR
H61C H 0.2399 0.1399 0.1454 0.056 Uiso 0.50 calc PR
C62 C 0.3042(7) 0.2205(5) 0.2188(2) 0.071(2) Uani 0.50 d P
H62A H 0.2925 0.2533 0.2423 0.078 Uiso 0.50 calc PR
H62B H 0.3041 0.2573 0.1956 0.078 Uiso 0.50 calc PR
H62C H 0.3739 0.1921 0.2237 0.078 Uiso 0.50 calc PR

loop_
_atom_site_aniso_label
_atom_site_aniso_U_11
_atom_site_aniso_U_22
_atom_site_aniso_U_33
_atom_site_aniso_U_23
_atom_site_aniso_U_13
_atom_site_aniso_U_12
Ti1 0.0146(2) 0.0182(2) 0.0197(2) 0.00035(16) 0.00109(15) -0.00366(15)
Ti2 0.0151(2) 0.0183(2) 0.0186(2) -0.00053(16) 0.00289(15) -0.00276(15)
Ti3 0.0153(2) 0.0173(2) 0.01770(19) -0.00012(16) 0.00205(15) -0.00017(15)
Ti4 0.0148(2) 0.0181(2) 0.0191(2) 0.00099(16) 0.00053(16) -0.00044(15)
P1 0.0213(3) 0.0228(3) 0.0183(3) -0.0021(2) 0.0014(2) -0.0043(2)
P2 0.0216(3) 0.0199(3) 0.0251(3) 0.0048(2) 0.0032(2) -0.0026(2)
P3 0.0233(3) 0.0174(3) 0.0219(3) 0.0024(2) 0.0029(2) -0.0024(2)
P4 0.0235(3) 0.0236(3) 0.0175(3) -0.0015(2) 0.0013(2) -0.0013(2)
O1 0.0175(9) 0.0171(7) 0.0186(8) 0.0012(6) 0.0003(6) -0.0027(6)
O2 0.0173(8) 0.0167(7) 0.0201(8) 0.0002(6) 0.0027(6) -0.0007(6)
O3 0.0146(8) 0.0185(8) 0.0203(8) 0.0017(6) 0.0021(6) -0.0007(6)
O4 0.0151(8) 0.0193(8) 0.0202(8) -0.0016(6) 0.0004(6) -0.0031(6)
O5 0.0255(10) 0.0244(8) 0.0217(8) -0.0005(7) 0.0043(7) -0.0099(7)
O6 0.0245(9) 0.0250(8) 0.0183(8) -0.0028(6) 0.0017(7) -0.0079(7)
O7 0.0194(9) 0.0195(8) 0.0273(8) 0.0031(6) 0.0015(7) -0.0053(6)
O8 0.0201(9) 0.0220(8) 0.0284(9) 0.0056(7) 0.0018(7) -0.0015(6)
O9 0.0278(10) 0.0172(8) 0.0238(8) 0.0009(6) 0.0073(7) -0.0021(6)
O10 0.0267(10) 0.0178(8) 0.0242(8) 0.0024(6) 0.0083(7) 0.0008(6)
O11 0.0266(10) 0.0239(8) 0.0189(8) -0.0016(6) 0.0019(7) 0.0022(7)
O12 0.0255(10) 0.0258(8) 0.0195(8) -0.0012(7) -0.0001(7) 0.0028(7)
O13 0.0129(9) 0.0317(9) 0.0377(9) 0.0033(8) 0.0022(7) -0.0060(7)
O14 0.0170(9) 0.0289(9) 0.0288(9) 0.0011(7) 0.0053(7) -0.0037(7)
O15 0.0169(9) 0.0288(9) 0.0305(9) 0.0019(7) 0.0054(7) 0.0038(7)
O16 0.0186(9) 0.0266(9) 0.0298(9) 0.0042(7) 0.0015(7) 0.0024(7)
C1 0.0241(15) 0.0304(13) 0.0259(13) -0.0001(10) 0.0043(10) -0.0004(10)
C2 0.0414(18) 0.0400(16) 0.0396(16) -0.0001(13) 0.0049(13) 0.0039(13)
C3 0.0431(19) 0.0452(17) 0.0461(17) 0.0017(13) 0.0055(14) 0.0044(13)
C4 0.043(2) 0.0560(18) 0.0441(18) 0.0014(14) 0.0019(15) 0.0034(14)
C5 0.0451(19) 0.0507(18) 0.0413(17) -0.0008(14) 0.0018(14) -0.0035(14)
C6 0.0440(19) 0.0435(17) 0.0416(17) 0.0010(13) 0.0006(14) -0.0025(13)
C7 0.0254(15) 0.0279(13) 0.0275(13) -0.0005(10) 0.0037(10) -0.0005(10)
C8 0.0350(17) 0.0352(15) 0.0362(15) 0.0001(12) 0.0030(12) -0.0014(12)
C9 0.0404(19) 0.0398(17) 0.0492(17) -0.0011(13) 0.0029(13) -0.0030(13)
C10 0.042(2) 0.0470(18) 0.0502(18) -0.0059(14) 0.0026(14) 0.0009(14)
C11 0.0413(19) 0.0472(17) 0.0446(17) -0.0025(14) 0.0060(14) 0.0021(14)
C12 0.0408(19) 0.0429(16) 0.0420(16) -0.0016(13) 0.0063(13) 0.0015(13)
C13 0.0290(16) 0.0336(14) 0.0301(13) 0.0026(11) 0.0041(11) -0.0010(11)
C14 0.0417(18) 0.0415(16) 0.0365(16) 0.0022(12) 0.0044(13) -0.0046(12)
C15 0.045(2) 0.0489(17) 0.0442(17) 0.0021(14) 0.0051(14) -0.0059(14)
C16 0.041(2) 0.0532(18) 0.0443(17) 0.0030(14) 0.0074(14) -0.0014(14)
C17 0.0405(19) 0.0476(17) 0.0437(17) -0.0002(13) 0.0089(14) 0.0033(13)
C18 0.0410(19) 0.0437(16) 0.0412(16) 0.0017(13) 0.0076(13) 0.0010(13)
C19 0.0340(16) 0.0294(14) 0.0343(14) 0.0023(11) 0.0053(11) -0.0010(11)
C20 0.0410(19) 0.0419(17) 0.0473(17) 0.0029(13) 0.0029(14) -0.0003(13)
C21 0.0439(19) 0.0405(17) 0.0506(17) 0.0037(14) 0.0024(14) 0.0028(13)
C22 0.052(2) 0.0428(18) 0.0532(18) -0.0005(15) 0.0103(15) 0.0019(15)
C23 0.0476(19) 0.0386(16) 0.0422(16) -0.0016(13) 0.0064(13) -0.0007(13)
C24 0.0444(18) 0.0377(16) 0.0417(16) -0.0011(13) 0.0079(13) -0.0005(13)
C25 0.0252(14) 0.0253(12) 0.0250(12) 0.0015(10) 0.0033(10) -0.0006(10)
C26 0.0361(17) 0.0406(15) 0.0387(15) 0.0020(12) 0.0051(12) 0.0043(12)
C27 0.0420(19) 0.0458(17) 0.0449(17) 0.0047(13) 0.0064(14) 0.0049(13)
C28 0.043(2) 0.0462(18) 0.0489(18) 0.0057(14) 0.0055(14) -0.0011(14)
C29 0.0455(19) 0.0433(17) 0.0400(17) 0.0021(13) -0.0014(13) -0.0038(13)
C30 0.0445(19) 0.0391(16) 0.0418(16) 0.0003(13) 0.0027(13) -0.0001(13)
C31 0.0212(13) 0.0217(12) 0.0218(12) 0.0006(9) 0.0024(9) -0.0006(9)
C32 0.0287(15) 0.0306(13) 0.0295(13) 0.0004(11) 0.0027(11) -0.0003(11)
C33 0.0369(17) 0.0365(15) 0.0362(15) 0.0011(12) 0.0048(12) -0.0028(12)
C34 0.0411(18) 0.0409(16) 0.0402(16) 0.0007(13) 0.0036(13) -0.0051(13)
C35 0.0424(19) 0.0465(16) 0.0396(17) 0.0009(13) 0.0024(13) -0.0022(13)
C36 0.0334(16) 0.0349(14) 0.0319(14) 0.0021(11) 0.0035(11) -0.0015(11)
C37 0.0261(14) 0.0278(13) 0.0261(12) 0.0011(10) 0.0021(10) 0.0003(10)
C38 0.0330(17) 0.0364(14) 0.0349(14) -0.0003(11) 0.0049(12) 0.0007(11)
C39 0.0393(18) 0.0403(16) 0.0386(16) -0.0010(12) 0.0085(13) -0.0008(12)
C40 0.0420(18) 0.0431(16) 0.0356(16) 0.0035(13) 0.0074(13) 0.0014(13)
C41 0.0413(18) 0.0407(16) 0.0375(15) 0.0043(13) 0.0052(13) 0.0013(12)
C42 0.0406(18) 0.0382(15) 0.0373(15) 0.0023(12) 0.0058(12) 0.0016(12)
C43 0.0236(14) 0.0259(12) 0.0252(12) 0.0004(10) 0.0020(10) -0.0017(10)
C44 0.0412(19) 0.0444(16) 0.0406(16) -0.0041(13) 0.0085(13) -0.0036(13)
C45 0.046(2) 0.0447(17) 0.0406(17) -0.0034(13) 0.0054(14) -0.0054(14)
C46 0.0390(18) 0.0403(16) 0.0393(16) 0.0022(13) 0.0018(13) -0.0042(12)
C47 0.0378(19) 0.0424(17) 0.0506(17) -0.0045(13) 0.0061(13) -0.0024(13)
C48 0.0381(18) 0.0394(16) 0.0439(16) -0.0054(13) 0.0049(13) -0.0006(13)
C49 0.0324(18) 0.063(2) 0.0536(19) 0.0023(15) -0.0043(14) -0.0221(14)
C50 0.041(2) 0.066(2) 0.0539(19) -0.0104(16) -0.0039(15) -0.0211(15)
C51 0.043(2) 0.0494(18) 0.0577(19) -0.0051(15) 0.0191(15) -0.0188(14)
C52 0.0214(15) 0.0473(17) 0.0493(17) 0.0144(13) 0.0030(12) -0.0043(12)
C53 0.0389(19) 0.062(2) 0.057(2) -0.0176(16) 0.0059(15) -0.0176(15)
C54 0.0300(17) 0.0383(16) 0.0597(19) 0.0007(13) 0.0156(13) 0.0004(12)
C55 0.0340(19) 0.0570(19) 0.0477(17) 0.0049(14) 0.0174(14) 0.0060(13)
C56 0.0416(19) 0.0546(18) 0.0494(18) 0.0125(14) 0.0201(14) -0.0043(14)
C57 0.066(2) 0.056(2) 0.055(2) -0.0003(16) 0.0210(17) 0.0195(17)
C58 0.0345(17) 0.0465(17) 0.0532(18) 0.0113(14) -0.0082(14) 0.0012(13)
C59 0.0394(19) 0.0467(18) 0.0568(19) 0.0193(15) -0.0066(14) 0.0013(13)
C60 0.0400(19) 0.0465(17) 0.0535(18) 0.0018(14) 0.0039(14) -0.0023(13)
S1 0.0467(9) 0.0344(7) 0.0369(7) -0.0010(6) 0.0189(6) 0.0067(6)
O17 0.045(3) 0.051(2) 0.040(2) -0.0001(18) 0.0015(18) -0.0011(18)
C61 0.074(5) 0.039(3) 0.043(3) -0.004(3) 0.019(3) 0.010(3)
C62 0.087(6) 0.071(5) 0.053(4) 0.008(4) -0.003(4) -0.019(4)

loop_
_atom_type_symbol
_atom_type_description
_atom_type_scat_dispersion_real
_atom_type_scat_dispersion_imag
_atom_type_scat_source
C C 0.0033 0.0016 'International Tables Vol C Tables 4.2.6.8 and 6.1.1.4'
H H 0.0000 0.0000 'International Tables Vol C Tables 4.2.6.8 and 6.1.1.4'
O O 0.0106 0.0060 'International Tables Vol C Tables 4.2.6.8 and 6.1.1.4'
P P 0.1023 0.0942 'International Tables Vol C Tables 4.2.6.8 and 6.1.1.4'
S S 0.1246 0.1234 'International Tables Vol C Tables 4.2.6.8 and 6.1.1.4'
Ti Ti 0.2776 0.4457 'International Tables Vol C Tables 4.2.6.8 and 6.1.1.4'

loop_
_geom_angle_atom_site_label_1
_geom_angle_atom_site_label_2
_geom_angle_atom_site_label_3
_geom_angle
O13 Ti1 O1 101.37(7)
O13 Ti1 O3 102.71(7)
O1 Ti1 O3 80.99(6)
O13 Ti1 O5 95.09(7)
O1 Ti1 O5 93.18(6)
O3 Ti1 O5 162.03(7)
O13 Ti1 O7 93.27(7)
O1 Ti1 O7 164.32(7)
O3 Ti1 O7 90.40(6)
O5 Ti1 O7 91.06(6)
O13 Ti1 O2 177.29(7)
O1 Ti1 O2 80.76(6)
O3 Ti1 O2 79.23(6)
O5 Ti1 O2 83.07(6)
O7 Ti1 O2 84.79(6)
O13 Ti1 Ti3 98.14(6)
O1 Ti1 Ti3 40.79(4)
O3 Ti1 Ti3 41.43(4)
O5 Ti1 Ti3 133.76(4)
O7 Ti1 Ti3 131.82(5)
O2 Ti1 Ti3 84.57(4)
O13 Ti1 Ti4 144.34(6)
O1 Ti1 Ti4 83.04(5)
O3 Ti1 Ti4 42.48(4)
O5 Ti1 Ti4 120.17(5)
O7 Ti1 Ti4 81.78(4)
O2 Ti1 Ti4 37.26(4)
Ti3 Ti1 Ti4 62.266(13)
O13 Ti1 Ti2 143.72(5)
O1 Ti1 Ti2 43.34(5)
O3 Ti1 Ti2 82.56(4)
O5 Ti1 Ti2 81.60(5)
O7 Ti1 Ti2 122.79(5)
O2 Ti1 Ti2 38.07(4)
Ti3 Ti1 Ti2 62.096(14)
Ti4 Ti1 Ti2 55.728(13)
O14 Ti2 O4 97.77(7)
O14 Ti2 O2 101.69(7)
O4 Ti2 O2 80.42(6)
O14 Ti2 O6 97.11(7)
O4 Ti2 O6 163.97(7)
O2 Ti2 O6 90.73(6)
O14 Ti2 O9 96.50(7)
O4 Ti2 O9 94.59(6)
O2 Ti2 O9 161.61(7)
O6 Ti2 O9 89.65(6)
O14 Ti2 O1 176.80(7)
O4 Ti2 O1 79.73(6)
O2 Ti2 O1 79.93(6)
O6 Ti2 O1 85.60(6)
O9 Ti2 O1 81.78(6)
O14 Ti2 Ti4 95.66(5)
O4 Ti2 Ti4 41.24(4)
O2 Ti2 Ti4 40.23(4)
O6 Ti2 Ti4 130.92(5)
O9 Ti2 Ti4 135.43(5)
O1 Ti2 Ti4 83.79(4)
O14 Ti2 Ti3 139.67(5)
O4 Ti2 Ti3 42.87(4)
O2 Ti2 Ti3 82.75(5)
O6 Ti2 Ti3 123.07(5)
O9 Ti2 Ti3 81.66(5)
O1 Ti2 Ti3 37.52(4)
Ti4 Ti2 Ti3 62.021(14)
O14 Ti2 Ti1 144.82(5)
O4 Ti2 Ti1 82.54(5)
O2 Ti2 Ti1 43.41(4)
O6 Ti2 Ti1 81.86(5)
O9 Ti2 Ti1 118.61(5)
O1 Ti2 Ti1 37.16(4)
Ti4 Ti2 Ti1 61.655(15)
Ti3 Ti2 Ti1 55.549(13)
O15 Ti3 O1 101.80(7)
O15 Ti3 O3 99.67(7)
O1 Ti3 O3 81.02(6)
O15 Ti3 O10 96.55(7)
O1 Ti3 O10 91.87(6)
O3 Ti3 O10 163.31(7)
O15 Ti3 O11 93.14(7)
O1 Ti3 O11 164.43(7)
O3 Ti3 O11 92.25(6)
O10 Ti3 O11 90.76(6)
O15 Ti3 O4 177.25(7)
O1 Ti3 O4 80.73(6)
O3 Ti3 O4 79.59(6)
O10 Ti3 O4 84.38(6)
O11 Ti3 O4 84.26(6)
O15 Ti3 Ti1 96.42(5)
O1 Ti3 Ti1 40.57(4)
O3 Ti3 Ti1 41.68(4)
O10 Ti3 Ti1 132.36(5)
O11 Ti3 Ti1 133.88(5)
O4 Ti3 Ti1 84.80(4)
O15 Ti3 Ti4 141.01(5)
O1 Ti3 Ti4 82.57(5)
O3 Ti3 Ti4 42.15(4)
O10 Ti3 Ti4 122.20(5)
O11 Ti3 Ti4 83.05(5)
O4 Ti3 Ti4 37.87(4)
Ti1 Ti3 Ti4 61.839(14)
O15 Ti3 Ti2 144.82(5)
O1 Ti3 Ti2 43.56(5)
O3 Ti3 Ti2 82.90(4)
O10 Ti3 Ti2 81.58(5)
O11 Ti3 Ti2 121.93(5)
O4 Ti3 Ti2 37.84(4)
Ti1 Ti3 Ti2 62.355(13)
Ti4 Ti3 Ti2 55.683(13)
O16 Ti4 O2 103.67(7)
O16 Ti4 O4 102.75(7)
O2 Ti4 O4 81.82(6)
O16 Ti4 O12 91.59(7)
O2 Ti4 O12 164.07(7)
O4 Ti4 O12 90.49(6)
O16 Ti4 O8 92.74(7)
O2 Ti4 O8 92.75(6)
O4 Ti4 O8 164.39(6)
O12 Ti4 O8 91.02(6)
O16 Ti4 O3 174.00(7)
O2 Ti4 O3 81.70(6)
O4 Ti4 O3 80.49(6)
O12 Ti4 O3 83.29(6)
O8 Ti4 O3 84.26(6)
O16 Ti4 Ti2 100.27(5)
O2 Ti4 Ti2 41.53(4)
O4 Ti4 Ti2 41.36(4)
O12 Ti4 Ti2 131.79(5)
O8 Ti4 Ti2 134.18(5)
O3 Ti4 Ti2 85.52(4)
O16 Ti4 Ti1 146.41(5)
O2 Ti4 Ti1 43.84(5)
O4 Ti4 Ti1 83.37(4)
O12 Ti4 Ti1 121.63(5)
O8 Ti4 Ti1 82.62(4)
O3 Ti4 Ti1 38.39(4)
Ti2 Ti4 Ti1 62.617(15)
O16 Ti4 Ti3 144.37(5)
O2 Ti4 Ti3 83.73(5)
O4 Ti4 Ti3 43.03(4)
O12 Ti4 Ti3 81.16(5)
O8 Ti4 Ti3 122.04(5)
O3 Ti4 Ti3 37.89(4)
Ti2 Ti4 Ti3 62.297(14)
Ti1 Ti4 Ti3 55.894(13)
O5 P1 O6 114.50(8)
O5 P1 C7 108.41(10)
O6 P1 C7 110.47(11)
O5 P1 C1 108.64(11)
O6 P1 C1 107.39(10)
C7 P1 C1 107.18(11)
O7 P2 O8 114.28(8)
O7 P2 C13 108.10(11)
O8 P2 C13 108.88(10)
O7 P2 C19 107.07(10)
O8 P2 C19 110.31(11)
C13 P2 C19 108.00(12)
O10 P3 O9 115.28(9)
O10 P3 C25 107.88(10)
O9 P3 C25 108.44(10)
O10 P3 C31 107.86(10)
O9 P3 C31 107.80(10)
C25 P3 C31 109.49(11)
O11 P4 O12 114.94(9)
O11 P4 C37 108.61(10)
O12 P4 C37 108.31(10)
O11 P4 C43 108.82(10)
O12 P4 C43 108.16(10)
C37 P4 C43 107.77(11)
Ti1 O1 Ti3 98.64(7)
Ti1 O1 Ti2 99.50(6)
Ti3 O1 Ti2 98.92(6)
Ti4 O2 Ti2 98.24(6)
Ti4 O2 Ti1 98.90(6)
Ti2 O2 Ti1 98.52(6)
Ti3 O3 Ti1 96.89(6)
Ti3 O3 Ti4 99.97(6)
Ti1 O3 Ti4 99.12(6)
Ti4 O4 Ti2 97.40(6)
Ti4 O4 Ti3 99.10(6)
Ti2 O4 Ti3 99.29(6)
P1 O5 Ti1 130.43(9)
P1 O6 Ti2 128.90(9)
P2 O7 Ti1 129.43(9)
P2 O8 Ti4 128.71(9)
P3 O9 Ti2 127.66(9)
P3 O10 Ti3 129.36(9)
P4 O11 Ti3 128.57(9)
P4 O12 Ti4 129.05(9)
C49 O13 Ti1 155.47(19)
C52 O14 Ti2 155.55(16)
C55 O15 Ti3 159.48(17)
C58 O16 Ti4 140.65(18)
C2 C1 C6 120.0(2)
C2 C1 P1 121.35(19)
C6 C1 P1 118.67(19)
C1 C2 C3 119.3(3)
C4 C3 C2 120.3(3)
C5 C4 C3 120.4(3)
C4 C5 C6 120.2(3)
C1 C6 C5 119.7(3)
C12 C7 C8 119.5(2)
C12 C7 P1 120.23(19)
C8 C7 P1 120.27(19)
C7 C8 C9 120.0(3)
C10 C9 C8 120.3(3)
C9 C10 C11 120.5(3)
C10 C11 C12 119.9(3)
C7 C12 C11 119.8(3)
C14 C13 C18 119.1(3)
C14 C13 P2 122.3(2)
C18 C13 P2 118.6(2)
C13 C14 C15 119.4(3)
C16 C15 C14 120.7(3)
C15 C16 C17 120.0(3)
C18 C17 C16 120.6(3)
C17 C18 C13 120.1(3)
C24 C19 C20 118.4(3)
C24 C19 P2 119.5(2)
C20 C19 P2 122.1(2)
C19 C20 C21 119.6(3)
C22 C21 C20 120.7(3)
C21 C22 C23 121.4(3)
C22 C23 C24 118.1(3)
C19 C24 C23 121.8(3)
C30 C25 C26 118.8(2)
C30 C25 P3 122.04(19)
C26 C25 P3 118.99(19)
C27 C26 C25 119.5(3)
C28 C27 C26 120.8(3)
C27 C28 C29 120.7(3)
C28 C29 C30 119.7(3)
C25 C30 C29 120.6(3)
C36 C31 C32 119.5(2)
C36 C31 P3 119.56(18)
C32 C31 P3 120.63(17)
C33 C32 C31 120.5(2)
C34 C33 C32 120.1(3)
C33 C34 C35 119.6(3)
C36 C35 C34 121.0(3)
C31 C36 C35 119.3(2)
C42 C37 C38 119.5(2)
C42 C37 P4 119.79(19)
C38 C37 P4 120.66(19)
C39 C38 C37 119.8(2)
C38 C39 C40 120.3(3)
C41 C40 C39 120.6(3)
C40 C41 C42 119.8(3)
C37 C42 C41 119.8(3)
C44 C43 C48 118.4(2)
C44 C43 P4 123.4(2)
C48 C43 P4 118.19(19)
C43 C44 C45 121.3(3)
C46 C45 C44 119.5(3)
C45 C46 C47 120.1(3)
C46 C47 C48 120.2(3)
C43 C48 C47 120.4(3)
O13 C49 C51 111.6(2)
O13 C49 C50 108.3(2)
C51 C49 C50 116.2(3)
O14 C52 C54 110.1(2)
O14 C52 C53 109.1(2)
C54 C52 C53 112.5(2)
O15 C55 C57 110.3(3)
O15 C55 C56 109.2(2)
C57 C55 C56 113.8(3)
O16 C58 C59 111.4(2)
O16 C58 C60 112.2(2)
C59 C58 C60 114.6(3)
O17 S1 C61 111.1(3)
O17 S1 C62 115.4(3)
C61 S1 C62 100.0(4)

loop_
_geom_bond_atom_site_label_1
_geom_bond_atom_site_label_2
_geom_bond_distance
Ti1 O13 1.7648(16)
Ti1 O1 1.9032(14)
Ti1 O3 1.9376(15)
Ti1 O5 2.0037(15)
Ti1 O7 2.0135(15)
Ti1 O2 2.1595(15)
Ti1 Ti3 2.8929(6)
Ti1 Ti4 3.0802(6)
Ti1 Ti2 3.1077(6)
Ti2 O14 1.7594(16)
Ti2 O4 1.9273(14)
Ti2 O2 1.9375(14)
Ti2 O6 2.0024(15)
Ti2 O9 2.0155(15)
Ti2 O1 2.1626(15)
Ti2 Ti4 2.8922(6)
Ti2 Ti3 3.1003(6)
Ti3 O15 1.7758(16)
Ti3 O1 1.9114(14)
Ti3 O3 1.9282(14)
Ti3 O10 2.0130(15)
Ti3 O11 2.0262(15)
Ti3 O4 2.1372(15)
Ti3 Ti4 3.0924(6)
Ti4 O16 1.7897(16)
Ti4 O2 1.8876(14)
Ti4 O4 1.9224(15)
Ti4 O12 2.0348(15)
Ti4 O8 2.0395(15)
Ti4 O3 2.1069(15)
P1 O5 1.5166(16)
P1 O6 1.5233(16)
P1 C7 1.791(2)
P1 C1 1.797(2)
P2 O7 1.5180(16)
P2 O8 1.5211(16)
P2 C13 1.795(3)
P2 C19 1.800(3)
P3 O10 1.5119(16)
P3 O9 1.5213(16)
P3 C25 1.797(2)
P3 C31 1.798(2)
P4 O11 1.5193(16)
P4 O12 1.5197(16)
P4 C37 1.799(2)
P4 C43 1.803(2)
O13 C49 1.414(3)
O14 C52 1.409(3)
O15 C55 1.387(3)
O16 C58 1.428(3)
C1 C2 1.369(4)
C1 C6 1.381(4)
C2 C3 1.383(4)
C3 C4 1.373(4)
C4 C5 1.344(4)
C5 C6 1.386(4)
C7 C12 1.381(4)
C7 C8 1.384(4)
C8 C9 1.386(4)
C9 C10 1.356(4)
C10 C11 1.375(4)
C11 C12 1.390(4)
C13 C14 1.392(4)
C13 C18 1.397(4)
C14 C15 1.402(4)
C15 C16 1.351(4)
C16 C17 1.387(4)
C17 C18 1.369(4)
C19 C24 1.374(4)
C19 C20 1.375(4)
C20 C21 1.384(4)
C21 C22 1.345(4)
C22 C23 1.356(4)
C23 C24 1.389(4)
C25 C30 1.358(4)
C25 C26 1.400(4)
C26 C27 1.387(4)
C27 C28 1.349(4)
C28 C29 1.352(4)
C29 C30 1.406(4)
C31 C36 1.377(3)
C31 C32 1.393(3)
C32 C33 1.373(4)
C33 C34 1.370(4)
C34 C35 1.381(4)
C35 C36 1.381(4)
C37 C42 1.377(4)
C37 C38 1.406(4)
C38 C39 1.361(4)
C39 C40 1.376(4)
C40 C41 1.372(4)
C41 C42 1.387(4)
C43 C44 1.368(4)
C43 C48 1.376(4)
C44 C45 1.392(4)
C45 C46 1.362(4)
C46 C47 1.363(4)
C47 C48 1.392(4)
C49 C51 1.465(4)
C49 C50 1.505(4)
C52 C54 1.489(4)
C52 C53 1.491(4)
C55 C57 1.478(4)
C55 C56 1.512(4)
C58 C59 1.472(4)
C58 C60 1.490(4)
S1 O17 1.451(4)
S1 C61 1.740(6)
S1 C62 1.778(7)
